data_2230387
loop_
_publ_author_name
'Gelbrich, Thomas'
'Haddow, Mairi F.'
'Griesser, Ulrich J.'

_publ_section_title
;
 Gliquidone
;
_journal_coeditor_code JH2285
_journal_issue 6
_journal_name_full 'Acta Crystallographica Section E'
_journal_page_first o1343
_journal_paper_doi 10.1107/S1600536811016680
_journal_volume 67
_journal_year 2011
_chemical_formula_iupac 'C27 H33 N3 O6 S'
_chemical_formula_sum 'C27 H33 N3 O6 S'
_chemical_formula_weight 527.62
_chemical_name_common gliquidone
_chemical_name_systematic
;
<i>N</i>-cyclohexylcarbamoyl-4-[2-(7-methoxy-4,4-dimethyl-1,3-dioxo-1,2,3,4-
tetrahydroisoquinolin-2-yl)ethyl]benzenesulfonamide
;
_space_group_IT_number 14
_symmetry_cell_setting monoclinic
_symmetry_space_group_name_Hall '-P 2ybc'
_symmetry_space_group_name_H-M 'P 1 21/c 1'
_atom_sites_solution_hydrogens geom
_atom_sites_solution_primary direct
_atom_sites_solution_secondary difmap
_audit_creation_method SHELXL-97
_cell_angle_alpha 90.00
_cell_angle_beta 106.6910(10)
_cell_angle_gamma 90.00
_cell_formula_units_Z 4
_cell_length_a 19.1494(4)
_cell_length_b 10.7253(3)
_cell_length_c 13.8024(2)
_cell_measurement_reflns_used 16476
_cell_measurement_temperature 120(2)
_cell_measurement_theta_max 27.48
_cell_measurement_theta_min 2.91
_cell_volume 2715.34(10)
_computing_cell_refinement 'DENZO (Otwinowski & Minor, 1997) and COLLECT (Hooft, 1998)'
_computing_data_collection 'COLLECT (Hooft, 1998)'
_computing_data_reduction 'DENZO (Otwinowski & Minor, 1997) and COLLECT (Hooft, 1998)'
_computing_molecular_graphics 'XP in SHELXTL (Sheldrick, 2008) and Mercury (Macrae <i>et al.</i>, 2006)'
_computing_publication_material 'publCIF (Westrip, 2010)'
_computing_structure_refinement 'SHELXL97 (Sheldrick, 2008)'
_computing_structure_solution 'SHELXS97 (Sheldrick, 2008)'
_diffrn_ambient_temperature 120(2)
_diffrn_detector_area_resol_mean 9.091
_diffrn_measured_fraction_theta_full 0.995
_diffrn_measured_fraction_theta_max 0.996
_diffrn_measurement_device_type 'Bruker--Nonius Roper CCD camera on \k-goniostat'
_diffrn_measurement_method '\f and \w'
_diffrn_radiation_monochromator graphite
_diffrn_radiation_source 'Bruker-Nonius FR591 rotating anode'
_diffrn_radiation_type MoK\a
_diffrn_radiation_wavelength 0.71073
_diffrn_reflns_av_R_equivalents 0.0436
_diffrn_reflns_av_sigmaI/netI 0.0319
_diffrn_reflns_limit_h_max 23
_diffrn_reflns_limit_h_min -23
_diffrn_reflns_limit_k_max 13
_diffrn_reflns_limit_k_min -13
_diffrn_reflns_limit_l_max 17
_diffrn_reflns_limit_l_min -15
_diffrn_reflns_number 28737
_diffrn_reflns_theta_full 25.00
_diffrn_reflns_theta_max 26.00
_diffrn_reflns_theta_min 2.92
_exptl_absorpt_coefficient_mu 0.165
_exptl_absorpt_correction_T_max 0.9837
_exptl_absorpt_correction_T_min 0.9371
_exptl_absorpt_correction_type multi-scan
_exptl_absorpt_process_details '(SADABS; Sheldrick, 2007)'
_exptl_crystal_colour colourless
_exptl_crystal_density_diffrn 1.291
_exptl_crystal_density_method 'not measured'
_exptl_crystal_description plate
_exptl_crystal_F_000 1120
_exptl_crystal_size_max 0.40
_exptl_crystal_size_mid 0.40
_exptl_crystal_size_min 0.10
_refine_diff_density_max 0.281
_refine_diff_density_min -0.430
_refine_ls_extinction_method none
_refine_ls_goodness_of_fit_ref 1.030
_refine_ls_hydrogen_treatment mixed
_refine_ls_matrix_type full
_refine_ls_number_parameters 376
_refine_ls_number_reflns 5325
_refine_ls_number_restraints 2
_refine_ls_restrained_S_all 1.030
_refine_ls_R_factor_all 0.0502
_refine_ls_R_factor_gt 0.0376
_refine_ls_shift/su_max 0.001
_refine_ls_shift/su_mean 0.000
_refine_ls_structure_factor_coef Fsqd
_refine_ls_weighting_details 'calc w=1/[\s^2^(Fo^2^)+(0.0540P)^2^+0.7288P] where P=(Fo^2^+2Fc^2^)/3'
_refine_ls_weighting_scheme calc
_refine_ls_wR_factor_gt 0.0945
_refine_ls_wR_factor_ref 0.1005
_reflns_number_gt 4361
_reflns_number_total 5325
_reflns_threshold_expression I>2\s(I)
_cod_data_source_file jh2285.cif
_cod_data_source_block I
_cod_original_sg_symbol_H-M 'P 21/c'
_cod_database_code 2230387
_cod_database_fobs_code 2230387

loop_
_symmetry_equiv_pos_as_xyz
'x, y, z'
'-x, y+1/2, -z+1/2'
'-x, -y, -z'
'x, -y-1/2, z-1/2'

loop_
_atom_site_type_symbol
_atom_site_label
_atom_site_fract_x
_atom_site_fract_y
_atom_site_fract_z
_atom_site_U_iso_or_equiv
_atom_site_adp_type
_atom_site_calc_flag
_atom_site_refinement_flags
_atom_site_occupancy
_atom_site_symmetry_multiplicity
_atom_site_disorder_assembly
_atom_site_disorder_group
S S1 0.372978(18) 0.06096(4) 0.34758(2) 0.02071(11) Uani d . 1 1 . .
O O1 0.44637(5) 0.05111(11) 0.41217(7) 0.0251(2) Uani d . 1 1 . .
O O2 0.35950(6) 0.06083(11) 0.24022(7) 0.0291(3) Uani d . 1 1 . .
O O3 0.26601(6) -0.14284(11) 0.47583(8) 0.0301(3) Uani d . 1 1 . .
O O4 0.04953(6) 0.56657(10) 0.38426(7) 0.0264(3) Uani d . 1 1 . .
O O5 0.19863(6) 0.53754(12) 0.70230(8) 0.0384(3) Uani d . 1 1 . .
O O6 -0.15069(6) 0.85561(11) 0.38996(8) 0.0306(3) Uani d . 1 1 . .
N N1 0.32644(7) -0.05733(12) 0.37222(9) 0.0229(3) Uani d D 1 1 . .
H H1N 0.2868(9) -0.0629(18) 0.3241(13) 0.040(5) Uiso d D 1 1 . .
N N2 0.38277(7) -0.07655(13) 0.54610(9) 0.0251(3) Uani d D 1 1 . .
H H2N 0.4223(8) -0.0513(17) 0.5327(13) 0.031(5) Uiso d D 1 1 . .
N N3 0.12334(6) 0.55263(11) 0.54472(8) 0.0190(3) Uani d . 1 1 . .
C C1 0.33329(7) 0.19457(14) 0.38350(10) 0.0189(3) Uani d . 1 1 . .
C C2 0.36549(8) 0.24940(15) 0.47723(10) 0.0216(3) Uani d . 1 1 . .
H H2 0.4099 0.2175 0.5203 0.027(4) Uiso calc R 1 1 . .
C C3 0.33191(8) 0.35119(15) 0.50681(10) 0.0225(3) Uani d . 1 1 . .
H H3 0.3534 0.3886 0.5709 0.034(5) Uiso calc R 1 1 . .
C C4 0.26712(8) 0.39936(14) 0.44388(11) 0.0217(3) Uani d . 1 1 . .
C C5 0.23624(8) 0.34344(15) 0.35000(11) 0.0244(3) Uani d . 1 1 . .
H H5 0.1922 0.3760 0.3065 0.031(5) Uiso calc R 1 1 . .
C C6 0.26863(8) 0.24152(15) 0.31929(11) 0.0228(3) Uani d . 1 1 . .
H H6 0.2471 0.2040 0.2553 0.031(4) Uiso calc R 1 1 . .
C C7 0.22896(8) 0.50595(15) 0.47875(11) 0.0248(3) Uani d . 1 1 . .
H H7A 0.2106 0.5662 0.4228 0.040(5) Uiso calc R 1 1 . .
H H7B 0.2635 0.5500 0.5358 0.026(4) Uiso calc R 1 1 . .
C C8 0.16539(8) 0.45372(14) 0.51243(11) 0.0215(3) Uani d . 1 1 . .
H H8A 0.1325 0.4065 0.4558 0.026(4) Uiso calc R 1 1 . .
H H8B 0.1845 0.3950 0.5692 0.031(5) Uiso calc R 1 1 . .
C C9 0.06399(7) 0.60349(14) 0.47150(10) 0.0184(3) Uani d . 1 1 . .
C C10 0.02037(7) 0.69887(13) 0.50490(10) 0.0184(3) Uani d . 1 1 . .
C C11 0.04048(8) 0.74227(14) 0.60447(10) 0.0214(3) Uani d . 1 1 . .
C C12 0.10805(8) 0.69515(14) 0.68274(10) 0.0216(3) Uani d . 1 1 . .
C C13 0.14635(8) 0.58977(15) 0.64517(11) 0.0232(3) Uani d . 1 1 . .
C C14 -0.04261(7) 0.74093(14) 0.43406(10) 0.0204(3) Uani d . 1 1 . .
H H14 -0.0546 0.7117 0.3663 0.026(4) Uiso calc R 1 1 . .
C C15 -0.08755(8) 0.82517(15) 0.46246(11) 0.0235(3) Uani d . 1 1 . .
C C16 -0.06813(9) 0.87156(16) 0.56085(11) 0.0301(4) Uani d . 1 1 . .
H H16 -0.0983 0.9310 0.5803 0.038(5) Uiso calc R 1 1 . .
C C17 -0.00459(9) 0.83075(16) 0.63026(11) 0.0290(4) Uani d . 1 1 . .
H H17 0.0086 0.8638 0.6969 0.035(5) Uiso calc R 1 1 . .
C C18 0.16458(9) 0.80078(17) 0.71456(13) 0.0368(4) Uani d . 1 1 . .
H H18A 0.1814 0.8253 0.6566 0.054(6) Uiso calc R 1 1 . .
H H18B 0.2061 0.7716 0.7695 0.044(5) Uiso calc R 1 1 . .
H H18C 0.1421 0.8727 0.7378 0.042(5) Uiso calc R 1 1 . .
C C19 0.08837(9) 0.64511(17) 0.77617(11) 0.0331(4) Uani d . 1 1 . .
H H19A 0.0675 0.7126 0.8069 0.047(6) Uiso calc R 1 1 . .
H H19B 0.1324 0.6133 0.8254 0.039(5) Uiso calc R 1 1 . .
H H19C 0.0526 0.5776 0.7556 0.068(7) Uiso calc R 1 1 . .
C C20 -0.20530(9) 0.91933(18) 0.42316(13) 0.0369(4) Uani d . 1 1 . .
H H20A -0.2180 0.8696 0.4752 0.042(5) Uiso calc R 1 1 . .
H H20B -0.2488 0.9314 0.3657 0.047(6) Uiso calc R 1 1 . .
H H20C -0.1865 1.0006 0.4513 0.039(5) Uiso calc R 1 1 . .
C C21 0.32254(8) -0.09519(14) 0.46937(11) 0.0217(3) Uani d . 1 1 . .
C C22 0.38491(8) -0.09235(15) 0.65249(11) 0.0228(3) Uani d . 1 1 . .
H H22 0.3337 -0.1030 0.6557 0.031(4) Uiso calc R 1 1 . .
C C23 0.42853(9) -0.20722(15) 0.69978(12) 0.0292(4) Uani d . 1 1 . .
H H23A 0.4786 -0.2015 0.6932 0.029(4) Uiso calc R 1 1 . .
H H23B 0.4053 -0.2830 0.6636 0.049(6) Uiso calc R 1 1 . .
C C24 0.43184(9) -0.21684(16) 0.81155(12) 0.0333(4) Uani d . 1 1 . .
H H24A 0.3821 -0.2302 0.8174 0.041(5) Uiso calc R 1 1 . .
H H24B 0.4619 -0.2897 0.8419 0.051(6) Uiso calc R 1 1 . .
C C25 0.46396(9) -0.10010(17) 0.86938(12) 0.0328(4) Uani d . 1 1 . .
H H25A 0.5152 -0.0906 0.8687 0.032(5) Uiso calc R 1 1 . .
H H25B 0.4636 -0.1082 0.9407 0.039(5) Uiso calc R 1 1 . .
C C26 0.42077(9) 0.01468(17) 0.82278(12) 0.0314(4) Uani d . 1 1 . .
H H26A 0.4446 0.0901 0.8588 0.035(5) Uiso calc R 1 1 . .
H H26B 0.3710 0.0096 0.8304 0.039(5) Uiso calc R 1 1 . .
C C27 0.41609(8) 0.02515(15) 0.71081(11) 0.0251(3) Uani d . 1 1 . .
H H27A 0.3849 0.0972 0.6812 0.031(5) Uiso calc R 1 1 . .
H H27B 0.4654 0.0407 0.7039 0.027(4) Uiso calc R 1 1 . .

loop_
_atom_site_aniso_label
_atom_site_aniso_U_11
_atom_site_aniso_U_22
_atom_site_aniso_U_33
_atom_site_aniso_U_12
_atom_site_aniso_U_13
_atom_site_aniso_U_23
S1 0.01746(19) 0.0296(2) 0.01411(19) 0.00384(15) 0.00301(14) -0.00118(14)
O1 0.0158(5) 0.0382(7) 0.0206(5) 0.0056(4) 0.0038(4) 0.0007(4)
O2 0.0295(6) 0.0427(7) 0.0148(5) 0.0065(5) 0.0059(4) -0.0014(5)
O3 0.0242(6) 0.0330(7) 0.0310(6) -0.0057(5) 0.0048(4) -0.0019(5)
O4 0.0293(6) 0.0314(6) 0.0161(5) 0.0073(5) 0.0026(4) -0.0029(4)
O5 0.0346(7) 0.0451(8) 0.0252(6) 0.0187(6) -0.0080(5) -0.0040(5)
O6 0.0235(6) 0.0404(7) 0.0238(5) 0.0148(5) 0.0003(4) 0.0004(5)
N1 0.0215(7) 0.0252(7) 0.0183(6) 0.0010(5) 0.0000(5) -0.0041(5)
N2 0.0173(6) 0.0384(8) 0.0185(6) 0.0005(6) 0.0033(5) 0.0028(5)
N3 0.0191(6) 0.0196(6) 0.0169(6) 0.0035(5) 0.0029(5) 0.0004(5)
C1 0.0166(7) 0.0237(8) 0.0166(7) -0.0004(6) 0.0054(5) 0.0004(6)
C2 0.0157(7) 0.0307(8) 0.0164(7) -0.0004(6) 0.0014(5) 0.0014(6)
C3 0.0219(7) 0.0284(8) 0.0166(7) -0.0022(6) 0.0045(6) -0.0036(6)
C4 0.0207(7) 0.0228(8) 0.0229(7) -0.0010(6) 0.0085(6) 0.0005(6)
C5 0.0190(7) 0.0285(9) 0.0219(7) 0.0036(6) -0.0002(6) 0.0010(6)
C6 0.0201(7) 0.0268(8) 0.0182(7) 0.0006(6) 0.0002(6) -0.0019(6)
C7 0.0242(8) 0.0250(8) 0.0257(8) 0.0009(6) 0.0078(6) -0.0015(6)
C8 0.0211(7) 0.0204(8) 0.0216(7) 0.0043(6) 0.0042(6) 0.0003(6)
C9 0.0183(7) 0.0198(7) 0.0161(7) -0.0006(6) 0.0032(5) 0.0016(6)
C10 0.0193(7) 0.0182(7) 0.0166(7) -0.0001(6) 0.0034(5) 0.0012(5)
C11 0.0238(8) 0.0219(8) 0.0166(7) 0.0007(6) 0.0024(6) 0.0002(6)
C12 0.0242(7) 0.0216(8) 0.0161(7) 0.0021(6) 0.0009(6) -0.0008(6)
C13 0.0206(7) 0.0270(8) 0.0185(7) 0.0018(6) -0.0001(6) 0.0003(6)
C14 0.0208(7) 0.0237(8) 0.0153(7) 0.0013(6) 0.0031(5) 0.0008(6)
C15 0.0211(7) 0.0254(8) 0.0212(7) 0.0060(6) 0.0015(6) 0.0032(6)
C16 0.0332(9) 0.0292(9) 0.0261(8) 0.0125(7) 0.0056(7) -0.0037(7)
C17 0.0347(9) 0.0293(9) 0.0193(7) 0.0091(7) 0.0018(6) -0.0046(6)
C18 0.0340(9) 0.0289(9) 0.0375(9) -0.0039(8) -0.0057(7) -0.0019(7)
C19 0.0365(9) 0.0412(10) 0.0205(8) 0.0113(8) 0.0064(7) 0.0078(7)
C20 0.0274(9) 0.0439(11) 0.0387(10) 0.0177(8) 0.0084(7) 0.0050(8)
C21 0.0221(8) 0.0189(7) 0.0229(7) 0.0044(6) 0.0045(6) -0.0022(6)
C22 0.0169(7) 0.0304(9) 0.0207(7) 0.0018(6) 0.0048(6) 0.0058(6)
C23 0.0310(9) 0.0233(8) 0.0313(8) 0.0007(7) 0.0059(7) 0.0023(7)
C24 0.0335(9) 0.0319(9) 0.0333(9) 0.0044(7) 0.0074(7) 0.0139(7)
C25 0.0330(9) 0.0425(10) 0.0210(8) 0.0055(8) 0.0044(6) 0.0052(7)
C26 0.0348(9) 0.0357(10) 0.0246(8) 0.0082(8) 0.0101(7) 0.0001(7)
C27 0.0264(8) 0.0242(8) 0.0251(8) 0.0061(6) 0.0078(6) 0.0040(6)

loop_
_atom_type_symbol
_atom_type_description
_atom_type_scat_dispersion_real
_atom_type_scat_dispersion_imag
_atom_type_scat_source
C C 0.0033 0.0016 'International Tables Vol C Tables 4.2.6.8 and 6.1.1.4'
H H 0.0000 0.0000 'International Tables Vol C Tables 4.2.6.8 and 6.1.1.4'
N N 0.0061 0.0033 'International Tables Vol C Tables 4.2.6.8 and 6.1.1.4'
O O 0.0106 0.0060 'International Tables Vol C Tables 4.2.6.8 and 6.1.1.4'
S S 0.1246 0.1234 'International Tables Vol C Tables 4.2.6.8 and 6.1.1.4'

loop_
_geom_angle_atom_site_label_1
_geom_angle_atom_site_label_2
_geom_angle_atom_site_label_3
_geom_angle_site_symmetry_1
_geom_angle_site_symmetry_3
_geom_angle
_geom_angle_publ_flag
O2 S1 O1 . . 119.79(6) ?
O2 S1 N1 . . 105.48(7) ?
O1 S1 N1 . . 107.90(7) ?
O2 S1 C1 . . 109.21(7) ?
O1 S1 C1 . . 108.07(7) ?
N1 S1 C1 . . 105.49(7) ?
C15 O6 C20 . . 116.95(12) ?
C21 N1 S1 . . 126.46(10) ?
C21 N1 H1N . . 115.9(13) ?
S1 N1 H1N . . 107.8(13) ?
C21 N2 C22 . . 123.02(13) ?
C21 N2 H2N . . 118.8(11) ?
C22 N2 H2N . . 118.1(11) ?
C13 N3 C9 . . 124.75(12) ?
C13 N3 C8 . . 117.64(11) ?
C9 N3 C8 . . 117.60(11) ?
C2 C1 C6 . . 120.89(14) ?
C2 C1 S1 . . 119.59(11) ?
C6 C1 S1 . . 119.48(11) ?
C3 C2 C1 . . 119.12(13) ?
C3 C2 H2 . . 120.4 ?
C1 C2 H2 . . 120.4 ?
C2 C3 C4 . . 120.90(13) ?
C2 C3 H3 . . 119.6 ?
C4 C3 H3 . . 119.6 ?
C3 C4 C5 . . 118.90(14) ?
C3 C4 C7 . . 120.55(13) ?
C5 C4 C7 . . 120.47(13) ?
C6 C5 C4 . . 121.11(13) ?
C6 C5 H5 . . 119.4 ?
C4 C5 H5 . . 119.4 ?
C5 C6 C1 . . 119.07(13) ?
C5 C6 H6 . . 120.5 ?
C1 C6 H6 . . 120.5 ?
C4 C7 C8 . . 108.68(12) ?
C4 C7 H7A . . 110.0 ?
C8 C7 H7A . . 110.0 ?
C4 C7 H7B . . 110.0 ?
C8 C7 H7B . . 110.0 ?
H7A C7 H7B . . 108.3 ?
N3 C8 C7 . . 112.30(12) ?
N3 C8 H8A . . 109.1 ?
C7 C8 H8A . . 109.1 ?
N3 C8 H8B . . 109.1 ?
C7 C8 H8B . . 109.1 ?
H8A C8 H8B . . 107.9 ?
O4 C9 N3 . . 119.59(13) ?
O4 C9 C10 . . 122.97(12) ?
N3 C9 C10 . . 117.42(12) ?
C14 C10 C11 . . 121.46(13) ?
C14 C10 C9 . . 117.34(12) ?
C11 C10 C9 . . 121.18(12) ?
C17 C11 C10 . . 117.50(13) ?
C17 C11 C12 . . 120.60(12) ?
C10 C11 C12 . . 121.90(13) ?
C11 C12 C13 . . 113.74(11) ?
C11 C12 C19 . . 110.43(12) ?
C13 C12 C19 . . 106.57(12) ?
C11 C12 C18 . . 110.13(13) ?
C13 C12 C18 . . 106.03(13) ?
C19 C12 C18 . . 109.78(13) ?
O5 C13 N3 . . 118.75(14) ?
O5 C13 C12 . . 120.60(13) ?
N3 C13 C12 . . 120.63(12) ?
C15 C14 C10 . . 119.86(13) ?
C15 C14 H14 . . 120.1 ?
C10 C14 H14 . . 120.1 ?
O6 C15 C14 . . 116.12(13) ?
O6 C15 C16 . . 124.05(14) ?
C14 C15 C16 . . 119.82(13) ?
C17 C16 C15 . . 119.79(14) ?
C17 C16 H16 . . 120.1 ?
C15 C16 H16 . . 120.1 ?
C16 C17 C11 . . 121.52(14) ?
C16 C17 H17 . . 119.2 ?
C11 C17 H17 . . 119.2 ?
C12 C18 H18A . . 109.5 ?
C12 C18 H18B . . 109.5 ?
H18A C18 H18B . . 109.5 ?
C12 C18 H18C . . 109.5 ?
H18A C18 H18C . . 109.5 ?
H18B C18 H18C . . 109.5 ?
C12 C19 H19A . . 109.5 ?
C12 C19 H19B . . 109.5 ?
H19A C19 H19B . . 109.5 ?
C12 C19 H19C . . 109.5 ?
H19A C19 H19C . . 109.5 ?
H19B C19 H19C . . 109.5 ?
O6 C20 H20A . . 109.5 ?
O6 C20 H20B . . 109.5 ?
H20A C20 H20B . . 109.5 ?
O6 C20 H20C . . 109.5 ?
H20A C20 H20C . . 109.5 ?
H20B C20 H20C . . 109.5 ?
O3 C21 N2 . . 125.76(14) ?
O3 C21 N1 . . 118.35(13) ?
N2 C21 N1 . . 115.88(13) ?
N2 C22 C27 . . 109.13(12) ?
N2 C22 C23 . . 112.08(12) ?
C27 C22 C23 . . 111.03(12) ?
N2 C22 H22 . . 108.2 ?
C27 C22 H22 . . 108.2 ?
C23 C22 H22 . . 108.2 ?
C22 C23 C24 . . 110.18(13) ?
C22 C23 H23A . . 109.6 ?
C24 C23 H23A . . 109.6 ?
C22 C23 H23B . . 109.6 ?
C24 C23 H23B . . 109.6 ?
H23A C23 H23B . . 108.1 ?
C25 C24 C23 . . 111.60(13) ?
C25 C24 H24A . . 109.3 ?
C23 C24 H24A . . 109.3 ?
C25 C24 H24B . . 109.3 ?
C23 C24 H24B . . 109.3 ?
H24A C24 H24B . . 108.0 ?
C24 C25 C26 . . 110.91(13) ?
C24 C25 H25A . . 109.5 ?
C26 C25 H25A . . 109.5 ?
C24 C25 H25B . . 109.5 ?
C26 C25 H25B . . 109.5 ?
H25A C25 H25B . . 108.0 ?
C25 C26 C27 . . 110.78(13) ?
C25 C26 H26A . . 109.5 ?
C27 C26 H26A . . 109.5 ?
C25 C26 H26B . . 109.5 ?
C27 C26 H26B . . 109.5 ?
H26A C26 H26B . . 108.1 ?
C22 C27 C26 . . 112.00(13) ?
C22 C27 H27A . . 109.2 ?
C26 C27 H27A . . 109.2 ?
C22 C27 H27B . . 109.2 ?
C26 C27 H27B . . 109.2 ?
H27A C27 H27B . . 107.9 ?

loop_
_geom_bond_atom_site_label_1
_geom_bond_atom_site_label_2
_geom_bond_site_symmetry_2
_geom_bond_distance
_geom_bond_publ_flag
S1 O2 . 1.4293(10) ?
S1 O1 . 1.4357(10) ?
S1 N1 . 1.6413(14) ?
S1 C1 . 1.7588(15) ?
O3 C21 . 1.2234(18) ?
O4 C9 . 1.2213(17) ?
O5 C13 . 1.2184(18) ?
O6 C15 . 1.3692(17) ?
O6 C20 . 1.4305(19) ?
N1 C21 . 1.4233(19) ?
N1 H1N . 0.856(14) ?
N2 C21 . 1.3380(19) ?
N2 C22 . 1.4670(18) ?
N2 H2N . 0.872(14) ?
N3 C13 . 1.3871(18) ?
N3 C9 . 1.3968(18) ?
N3 C8 . 1.4759(18) ?
C1 C2 . 1.393(2) ?
C1 C6 . 1.3935(19) ?
C2 C3 . 1.387(2) ?
C2 H2 . 0.9500 ?
C3 C4 . 1.393(2) ?
C3 H3 . 0.9500 ?
C4 C5 . 1.396(2) ?
C4 C7 . 1.508(2) ?
C5 C6 . 1.382(2) ?
C5 H5 . 0.9500 ?
C6 H6 . 0.9500 ?
C7 C8 . 1.529(2) ?
C7 H7A . 0.9900 ?
C7 H7B . 0.9900 ?
C8 H8A . 0.9900 ?
C8 H8B . 0.9900 ?
C9 C10 . 1.476(2) ?
C10 C14 . 1.3916(19) ?
C10 C11 . 1.3963(19) ?
C11 C17 . 1.396(2) ?
C11 C12 . 1.5146(19) ?
C12 C13 . 1.517(2) ?
C12 C19 . 1.540(2) ?
C12 C18 . 1.541(2) ?
C14 C15 . 1.380(2) ?
C14 H14 . 0.9500 ?
C15 C16 . 1.393(2) ?
C16 C17 . 1.386(2) ?
C16 H16 . 0.9500 ?
C17 H17 . 0.9500 ?
C18 H18A . 0.9800 ?
C18 H18B . 0.9800 ?
C18 H18C . 0.9800 ?
C19 H19A . 0.9800 ?
C19 H19B . 0.9800 ?
C19 H19C . 0.9800 ?
C20 H20A . 0.9800 ?
C20 H20B . 0.9800 ?
C20 H20C . 0.9800 ?
C22 C27 . 1.522(2) ?
C22 C23 . 1.526(2) ?
C22 H22 . 1.0000 ?
C23 C24 . 1.529(2) ?
C23 H23A . 0.9900 ?
C23 H23B . 0.9900 ?
C24 C25 . 1.517(2) ?
C24 H24A . 0.9900 ?
C24 H24B . 0.9900 ?
C25 C26 . 1.519(2) ?
C25 H25A . 0.9900 ?
C25 H25B . 0.9900 ?
C26 C27 . 1.526(2) ?
C26 H26A . 0.9900 ?
C26 H26B . 0.9900 ?
C27 H27A . 0.9900 ?
C27 H27B . 0.9900 ?

loop_
_geom_hbond_atom_site_label_D
_geom_hbond_atom_site_label_H
_geom_hbond_atom_site_label_A
_geom_hbond_site_symmetry_A
_geom_hbond_distance_DH
_geom_hbond_distance_HA
_geom_hbond_distance_DA
_geom_hbond_angle_DHA
N1 H1N O5 4_565 0.856(14) 2.029(15) 2.8702(17) 167.3(19)
N2 H2N O1 . 0.872(14) 2.151(16) 2.8404(17) 135.6(15)

loop_
_cod_related_entry_id
_cod_related_entry_database
_cod_related_entry_code
1 ChemSpider 82719
